data_7105871
loop_
_publ_author_name
'Emma McCabe'
'David Free'
'John Evans'

_publ_section_title
;
 A new iron oxyselenide Ce2O2FeSe2: synthesis and characterisation
;
_journal_name_full Chem.Commun.
_journal_page_first 1261
_journal_paper_doi 10.1039/c0cc03477k
_journal_volume 47
_journal_year 2011
_chemical_formula_sum 'Ce2 Fe O2 Se2'
_chemical_formula_weight 525.987
_space_group_IT_number 72
_symmetry_space_group_name_Hall '-I 2a 2'
_symmetry_space_group_name_H-M 'I m c b'
_cell_angle_alpha 90
_cell_angle_beta 90
_cell_angle_gamma 90
_cell_formula_units_Z 4
_cell_length_a 5.700400(26)
_cell_length_b 5.719460(26)
_cell_length_c 17.313420(87)
_cell_measurement_temperature 295
_cell_volume 564.473(5)
_diffrn_ambient_temperature 295
_cod_data_source_file C0CC03477K.TXT
_cod_data_source_block Ce2O2FeSe2_295K
_cod_original_cell_volume 564.4731(46)
_cod_original_sg_symbol_H-M Imcb
_cod_original_formula_sum Ce2O2FeSe2
_cod_database_code 7105871

loop_
_symmetry_equiv_pos_as_xyz
'-x, -y, -z'
'-x, -y+1/2, z+1/2'
'-x, y, z'
'-x, y+1/2, -z+1/2'
'x, -y, -z'
'x, -y+1/2, z+1/2'
'x, y, z'
'x, y+1/2, -z+1/2'
'-x+1/2, -y+1/2, -z+1/2'
'-x+1/2, -y, z'
'-x+1/2, y+1/2, z+1/2'
'-x+1/2, y, -z'
'x+1/2, -y+1/2, -z+1/2'
'x+1/2, -y, z'
'x+1/2, y+1/2, z+1/2'
'x+1/2, y, -z'

loop_
_atom_site_label
_atom_site_type_symbol
_atom_site_symmetry_multiplicity
_atom_site_fract_x
_atom_site_fract_y
_atom_site_fract_z
_atom_site_occupancy
_atom_site_B_iso_or_equiv
Ce1 Ce 8 0 0.25169(25) 0.319560(22) 1 0.343(40)
Fe1 Fe 4 0.75 0.5 0 0.0310(22) 0.702(46)
Fe2 Fe 4 0.25 0 0 0.9690(22) 0.702(46)
O1 O 8 0.25 0.5 0.247971(99) 1 0.505(47)
Se1 Se 8 0.5 0.24192(28) -0.082539(34) 1 0.686(39)
